data_7019815
loop_
_publ_author_name
'Golenya, Irina A.'
'Gumienna-Kontecka, Elzbieta'
'Boyko, Aleksander N.'
'Haukka, Matti'
'Fritsky, Igor O.'

_publ_section_title
;
 Encapsulation of a guest sodium cation by iron(iii) tris-(hydroxamate)s.
;
_journal_issue 31
_journal_name_full 'Dalton transactions (Cambridge, England : 2003)'
_journal_page_first 9427
_journal_page_last 9430
_journal_paper_doi 10.1039/c2dt30669g
_journal_volume 41
_journal_year 2012
_chemical_formula_moiety 'C36 H30 Fe2 N12 Na O12'
_chemical_formula_sum 'C36 H30 Fe2 N12 Na O12'
_chemical_formula_weight 957.41
_chemical_name_systematic
;
?
;
_space_group_IT_number 222
_symmetry_cell_setting cubic
_symmetry_space_group_name_Hall '-P 4a 2bc 3'
_symmetry_space_group_name_H-M 'P n -3 n :2'
_atom_sites_solution_hydrogens geom
_atom_sites_solution_primary direct
_atom_sites_solution_secondary difmap
_audit_creation_method SHELXL-97
_cell_angle_alpha 90.00
_cell_angle_beta 90.00
_cell_angle_gamma 90.00
_cell_formula_units_Z 8
_cell_length_a 22.280(3)
_cell_length_b 22.280(3)
_cell_length_c 22.280(3)
_cell_measurement_reflns_used 20556
_cell_measurement_temperature 120(2)
_cell_measurement_theta_max 26.73
_cell_measurement_theta_min 1.00
_cell_volume 11060(3)
_computing_cell_refinement 'Denzo/Scalepack (Otwinowski & Minor, 1997)'
_computing_data_collection 'Collect (Bruker AXS BV, 1997-2008)'
_computing_data_reduction 'Denzo/Scalepack (Otwinowski & Minor, 1997)'
_computing_molecular_graphics 'Diamond v.3.2e (Brandenburg, 2010)'
_computing_publication_material 'SHELXL-97 (Sheldrick, 2008)'
_computing_structure_refinement 'SHELXL-97 (Sheldrick, 2008)'
_computing_structure_solution 'SHELXS-97 (Sheldrick, 2008)'
_diffrn_ambient_temperature 120(2)
_diffrn_detector_area_resol_mean 9
_diffrn_measured_fraction_theta_full 0.996
_diffrn_measured_fraction_theta_max 0.996
_diffrn_measurement_device '95mm CCD camera on \k-goniostat'
_diffrn_measurement_device_type 'Nonius KappaCCD'
_diffrn_measurement_method '\f scans and \w scans with \k offset'
_diffrn_radiation_monochromator 'horizontally mounted graphite crystal'
_diffrn_radiation_source 'fine-focus sealed tube'
_diffrn_radiation_type MoK\a
_diffrn_radiation_wavelength 0.71073
_diffrn_reflns_av_R_equivalents 0.0941
_diffrn_reflns_av_sigmaI/netI 0.0432
_diffrn_reflns_limit_h_max 26
_diffrn_reflns_limit_h_min -26
_diffrn_reflns_limit_k_max 25
_diffrn_reflns_limit_k_min -26
_diffrn_reflns_limit_l_max 26
_diffrn_reflns_limit_l_min -25
_diffrn_reflns_number 50908
_diffrn_reflns_theta_full 25.00
_diffrn_reflns_theta_max 25.00
_diffrn_reflns_theta_min 3.66
_exptl_absorpt_coefficient_mu 0.590
_exptl_absorpt_correction_T_max 0.9488
_exptl_absorpt_correction_T_min 0.8777
_exptl_absorpt_correction_type multi-scan
_exptl_absorpt_process_details 'SADABS (Sheldrick, 2008)'
_exptl_crystal_colour red
_exptl_crystal_density_diffrn 1.150
_exptl_crystal_density_method 'not measured'
_exptl_crystal_description block
_exptl_crystal_F_000 3912
_exptl_crystal_size_max 0.23
_exptl_crystal_size_mid 0.10
_exptl_crystal_size_min 0.09
_platon_squeeze_details
;
The crystal under investigation was diffracting only weakly due to partial lost
of solvent. The solvent/anion system was heavily disordered and could not be
resolved unambiguously. Therefore, the contribution of the missing
molecules and anions to the calculated structure factors was taken into account
with the BYPASS algorithm (van der Sluis & Spek, 1990), implemented as the
SQUEEZE option in PLATON (Spek, 2003). The missing molecules and anions were
not taken into account in unit cell content.
;
_refine_diff_density_max 0.476
_refine_diff_density_min -0.679
_refine_diff_density_rms 0.143
_refine_ls_extinction_coef 0.0010(4)
_refine_ls_extinction_expression Fc^*^=kFc[1+0.001xFc^2^\l^3^/sin(2\q)]^-1/4^
_refine_ls_extinction_method SHELXL
_refine_ls_goodness_of_fit_ref 1.159
_refine_ls_hydrogen_treatment constr
_refine_ls_matrix_type full
_refine_ls_number_parameters 97
_refine_ls_number_reflns 1639
_refine_ls_number_restraints 0
_refine_ls_restrained_S_all 1.159
_refine_ls_R_factor_all 0.0965
_refine_ls_R_factor_gt 0.0771
_refine_ls_shift/su_max 0.000
_refine_ls_shift/su_mean 0.000
_refine_ls_structure_factor_coef Fsqd
_refine_ls_weighting_details 'calc w=1/[\s^2^(Fo^2^)+(0.0915P)^2^+46.3734P] where P=(Fo^2^+2Fc^2^)/3'
_refine_ls_weighting_scheme calc
_refine_ls_wR_factor_gt 0.2107
_refine_ls_wR_factor_ref 0.2208
_reflns_number_gt 1442
_reflns_number_total 1639
_reflns_threshold_expression >2sigma(I)
_cod_data_source_file c2dt30669g.txt
_cod_data_source_block ig209bdssq
_cod_original_cell_volume 11059(2)
_cod_original_sg_symbol_H-M 'P n -3 n'
_cod_database_code 7019815

loop_
_symmetry_equiv_pos_as_xyz
'x, y, z'
'-y+1/2, x, z'
'-x+1/2, -y+1/2, z'
'y, -x+1/2, z'
'x, -z+1/2, y'
'x, -y+1/2, -z+1/2'
'x, z, -y+1/2'
'z, y, -x+1/2'
'-x+1/2, y, -z+1/2'
'-z+1/2, y, x'
'z, x, y'
'y, z, x'
'-y+1/2, -z+1/2, x'
'z, -x+1/2, -y+1/2'
'-y+1/2, z, -x+1/2'
'-z+1/2, -x+1/2, y'
'-z+1/2, x, -y+1/2'
'y, -z+1/2, -x+1/2'
'y, x, -z+1/2'
'-y+1/2, -x+1/2, -z+1/2'
'-x+1/2, z, y'
'-x+1/2, -z+1/2, -y+1/2'
'z, -y+1/2, x'
'-z+1/2, -y+1/2, -x+1/2'
'-x, -y, -z'
'y-1/2, -x, -z'
'x-1/2, y-1/2, -z'
'-y, x-1/2, -z'
'-x, z-1/2, -y'
'-x, y-1/2, z-1/2'
'-x, -z, y-1/2'
'-z, -y, x-1/2'
'x-1/2, -y, z-1/2'
'z-1/2, -y, -x'
'-z, -x, -y'
'-y, -z, -x'
'y-1/2, z-1/2, -x'
'-z, x-1/2, y-1/2'
'y-1/2, -z, x-1/2'
'z-1/2, x-1/2, -y'
'z-1/2, -x, y-1/2'
'-y, z-1/2, x-1/2'
'-y, -x, z-1/2'
'y-1/2, x-1/2, z-1/2'
'x-1/2, -z, -y'
'x-1/2, z-1/2, y-1/2'
'-z, y-1/2, -x'
'z-1/2, y-1/2, x-1/2'

loop_
_atom_site_label
_atom_site_type_symbol
_atom_site_fract_x
_atom_site_fract_y
_atom_site_fract_z
_atom_site_U_iso_or_equiv
_atom_site_adp_type
_atom_site_occupancy
_atom_site_symmetry_multiplicity
_atom_site_calc_flag
_atom_site_refinement_flags
Fe1 Fe 0.07881(3) 0.07881(3) 0.07881(3) 0.0270(5) Uani 1 3 d S
Na1 Na 0.0000 0.0000 0.0000 0.0248(10) Uani 1 6 d S
O1 O 0.05040(17) 0.11238(16) 0.15610(15) 0.0350(9) Uani 1 1 d .
O2 O 0.01150(15) 0.02061(15) 0.10193(14) 0.0281(8) Uani 1 1 d .
N1 N 0.0031(2) 0.08076(19) 0.18231(19) 0.0368(11) Uani 1 1 d .
H1 H -0.0132 0.0911 0.2168 0.044 Uiso 1 1 calc R
N2 N -0.1608(2) -0.0749(2) 0.2097(2) 0.0396(12) Uani 1 1 d .
C1 C -0.0146(2) 0.0354(2) 0.1516(2) 0.0284(11) Uani 1 1 d .
C2 C -0.0660(2) -0.0009(2) 0.1729(2) 0.0292(11) Uani 1 1 d .
C3 C -0.0886(2) -0.0462(2) 0.1362(2) 0.0337(12) Uani 1 1 d .
H3 H -0.0718 -0.0528 0.0975 0.040 Uiso 1 1 calc R
C4 C -0.1355(2) -0.0815(2) 0.1562(2) 0.0368(12) Uani 1 1 d .
H4 H -0.1504 -0.1119 0.1303 0.044 Uiso 1 1 calc R
C5 C -0.1398(2) -0.0305(3) 0.2448(3) 0.0394(13) Uani 1 1 d .
H5 H -0.1578 -0.0247 0.2830 0.047 Uiso 1 1 calc R
C6 C -0.0930(2) 0.0072(2) 0.2280(2) 0.0335(12) Uani 1 1 d .
H6 H -0.0797 0.0382 0.2542 0.040 Uiso 1 1 calc R

loop_
_atom_site_aniso_label
_atom_site_aniso_U_11
_atom_site_aniso_U_22
_atom_site_aniso_U_33
_atom_site_aniso_U_23
_atom_site_aniso_U_13
_atom_site_aniso_U_12
Fe1 0.0270(5) 0.0270(5) 0.0270(5) -0.0031(3) -0.0031(3) -0.0031(3)
Na1 0.0248(10) 0.0248(10) 0.0248(10) -0.0013(10) -0.0013(10) -0.0013(10)
O1 0.046(2) 0.0323(19) 0.0265(18) -0.0067(15) 0.0020(16) -0.0064(17)
O2 0.0324(19) 0.0292(18) 0.0229(16) -0.0032(14) 0.0026(14) -0.0005(14)
N1 0.051(3) 0.038(2) 0.022(2) -0.0046(18) 0.004(2) -0.005(2)
N2 0.027(2) 0.043(3) 0.048(3) 0.011(2) 0.008(2) 0.004(2)
C1 0.036(3) 0.025(3) 0.024(2) 0.004(2) -0.002(2) 0.008(2)
C2 0.028(2) 0.032(3) 0.028(3) 0.006(2) -0.001(2) 0.008(2)
C3 0.037(3) 0.035(3) 0.029(3) 0.006(2) 0.001(2) 0.002(2)
C4 0.031(3) 0.041(3) 0.039(3) -0.001(2) -0.001(2) 0.001(2)
C5 0.036(3) 0.046(3) 0.036(3) 0.011(3) 0.011(2) 0.016(2)
C6 0.034(3) 0.034(3) 0.032(3) 0.006(2) 0.004(2) 0.011(2)

loop_
_atom_type_symbol
_atom_type_description
_atom_type_scat_dispersion_real
_atom_type_scat_dispersion_imag
_atom_type_scat_source
C C 0.0033 0.0016 'International Tables Vol C Tables 4.2.6.8 and 6.1.1.4'
H H 0.0000 0.0000 'International Tables Vol C Tables 4.2.6.8 and 6.1.1.4'
N N 0.0061 0.0033 'International Tables Vol C Tables 4.2.6.8 and 6.1.1.4'
O O 0.0106 0.0060 'International Tables Vol C Tables 4.2.6.8 and 6.1.1.4'
Na Na 0.0362 0.0249 'International Tables Vol C Tables 4.2.6.8 and 6.1.1.4'
Fe Fe 0.3463 0.8444 'International Tables Vol C Tables 4.2.6.8 and 6.1.1.4'

loop_
_geom_angle_atom_site_label_1
_geom_angle_atom_site_label_2
_geom_angle_atom_site_label_3
_geom_angle
_geom_angle_site_symmetry_1
_geom_angle_site_symmetry_3
O1 Fe1 O1 94.03(14) 12 11
O1 Fe1 O1 94.02(14) 12 .
O1 Fe1 O1 94.02(14) 11 .
O1 Fe1 O2 155.08(14) 12 .
O1 Fe1 O2 109.83(14) 11 .
O1 Fe1 O2 77.68(13) . .
O1 Fe1 O2 109.83(14) 12 11
O1 Fe1 O2 77.68(13) 11 11
O1 Fe1 O2 155.08(14) . 11
O2 Fe1 O2 83.09(14) . 11
O1 Fe1 O2 77.68(13) 12 12
O1 Fe1 O2 155.08(14) 11 12
O1 Fe1 O2 109.83(14) . 12
O2 Fe1 O2 83.09(14) . 12
O2 Fe1 O2 83.09(14) 11 12
O1 Fe1 Na1 122.36(11) 12 .
O1 Fe1 Na1 122.36(11) 11 .
O1 Fe1 Na1 122.36(11) . .
O2 Fe1 Na1 49.98(9) . .
O2 Fe1 Na1 49.98(9) 11 .
O2 Fe1 Na1 49.98(9) 12 .
O2 Na1 O2 71.30(12) 11 12
O2 Na1 O2 71.30(12) 11 .
O2 Na1 O2 71.30(12) 12 .
O2 Na1 O2 108.70(12) 11 36
O2 Na1 O2 180.0 12 36
O2 Na1 O2 108.70(12) . 36
O2 Na1 O2 180.00(3) 11 35
O2 Na1 O2 108.70(12) 12 35
O2 Na1 O2 108.70(12) . 35
O2 Na1 O2 71.29(12) 36 35
O2 Na1 O2 108.70(12) 11 25
O2 Na1 O2 108.70(12) 12 25
O2 Na1 O2 180.0 . 25
O2 Na1 O2 71.30(12) 36 25
O2 Na1 O2 71.30(12) 35 25
O2 Na1 Fe1 42.30(8) 11 .
O2 Na1 Fe1 42.30(8) 12 .
O2 Na1 Fe1 42.30(8) . .
O2 Na1 Fe1 137.70(8) 36 .
O2 Na1 Fe1 137.70(8) 35 .
O2 Na1 Fe1 137.70(8) 25 .
O2 Na1 Fe1 137.70(8) 11 25
O2 Na1 Fe1 137.70(8) 12 25
O2 Na1 Fe1 137.70(8) . 25
O2 Na1 Fe1 42.30(8) 36 25
O2 Na1 Fe1 42.30(8) 35 25
O2 Na1 Fe1 42.30(8) 25 25
Fe1 Na1 Fe1 180.0 . 25
N1 O1 Fe1 114.5(3) . .
C1 O2 Fe1 112.6(3) . .
C1 O2 Na1 146.6(3) . .
Fe1 O2 Na1 87.72(11) . .
C1 N1 O1 114.0(4) . .
C1 N1 H1 123.0 . .
O1 N1 H1 123.0 . .
C4 N2 C5 117.1(5) . .
N1 C1 O2 121.2(5) . .
N1 C1 C2 119.9(4) . .
O2 C1 C2 118.9(4) . .
C6 C2 C3 117.4(5) . .
C6 C2 C1 123.4(5) . .
C3 C2 C1 119.2(4) . .
C4 C3 C2 119.8(5) . .
C4 C3 H3 120.1 . .
C2 C3 H3 120.1 . .
N2 C4 C3 123.2(5) . .
N2 C4 H4 118.4 . .
C3 C4 H4 118.4 . .
N2 C5 C6 123.4(5) . .
N2 C5 H5 118.3 . .
C6 C5 H5 118.3 . .
C2 C6 C5 119.2(5) . .
C2 C6 H6 120.4 . .
C5 C6 H6 120.4 . .

loop_
_geom_bond_atom_site_label_1
_geom_bond_atom_site_label_2
_geom_bond_distance
_geom_bond_site_symmetry_2
_geom_bond_publ_flag
Fe1 O1 1.981(3) 12 ?
Fe1 O1 1.981(3) 11 ?
Fe1 O1 1.981(3) . yes
Fe1 O2 2.048(3) . yes
Fe1 O2 2.048(3) 11 ?
Fe1 O2 2.048(3) 12 ?
Fe1 Na1 3.0414(12) . yes
Na1 O2 2.331(3) 11 ?
Na1 O2 2.331(3) 12 ?
Na1 O2 2.331(3) . yes
Na1 O2 2.331(3) 36 ?
Na1 O2 2.331(3) 35 ?
Na1 O2 2.331(3) 25 ?
Na1 Fe1 3.0414(12) 25 ?
O1 N1 1.396(6) . yes
O2 C1 1.294(6) . yes
N1 C1 1.283(6) . yes
N1 H1 0.8800 . ?
N2 C4 1.328(7) . ?
N2 C5 1.344(8) . ?
C1 C2 1.477(7) . ?
C2 C6 1.380(7) . ?
C2 C3 1.394(7) . ?
C3 C4 1.382(8) . ?
C3 H3 0.9500 . ?
C4 H4 0.9500 . ?
C5 C6 1.391(8) . ?
C5 H5 0.9500 . ?
C6 H6 0.9500 . ?

loop_
_platon_squeeze_void_nr
_platon_squeeze_void_average_x
_platon_squeeze_void_average_y
_platon_squeeze_void_average_z
_platon_squeeze_void_volume
_platon_squeeze_void_count_electrons
_platon_squeeze_void_content
1 0.137 0.238 0.251 1744 436 ' '
2 -0.143 0.732 0.752 1744 436 ' '
